data_4080190
loop_
_publ_author_name
'Brown, Jessie L.'
'Wu, Guang'
'Hayton, Trevor W.'

_publ_section_title
;
 Chalcogen Atom Transfer to Uranium(III): Synthesis and Characterization
 of [(R2N)3U]2(\m-E) and [(R2N)3U]2(\m-\h2:\h2-S2) (R = SiMe3; E = S, Se,
 Te)
;
_journal_issue 5
_journal_name_full Organometallics
_journal_page_first 1193
_journal_paper_doi 10.1021/om301004q
_journal_volume 32
_journal_year 2013
_chemical_formula_sum 'C36 H108 N6 S2 Si12 U2'
_chemical_formula_weight 1502.54
_chemical_name_systematic
; 
 ? 
;
_space_group_IT_number 2
_symmetry_cell_setting triclinic
_symmetry_space_group_name_Hall '-P 1'
_symmetry_space_group_name_H-M 'P -1'
_atom_sites_solution_hydrogens geom
_atom_sites_solution_primary direct
_atom_sites_solution_secondary difmap
_audit_creation_method SHELXL-97
_cell_angle_alpha 92.123(3)
_cell_angle_beta 97.622(3)
_cell_angle_gamma 118.498(2)
_cell_formula_units_Z 2
_cell_length_a 11.6382(4)
_cell_length_b 11.6617(4)
_cell_length_c 27.9827(11)
_cell_measurement_temperature 100(2)
_cell_volume 3286.2(2)
_computing_structure_refinement 'SHELXL-97 (Sheldrick, 2008)'
_computing_structure_solution 'SHELXS-97 (Sheldrick, 2008)'
_diffrn_ambient_temperature 100(2)
_diffrn_measured_fraction_theta_full 0.998
_diffrn_measured_fraction_theta_max 0.998
_diffrn_measurement_device_type 'ccd area detector'
_diffrn_measurement_method 'omega scan'
_diffrn_radiation_monochromator graphite
_diffrn_radiation_source 'fine-focus sealed tube'
_diffrn_radiation_type MoK\a
_diffrn_radiation_wavelength 0.71073
_diffrn_reflns_av_R_equivalents 0.0704
_diffrn_reflns_av_sigmaI/netI 0.0897
_diffrn_reflns_limit_h_max 14
_diffrn_reflns_limit_h_min -14
_diffrn_reflns_limit_k_max 14
_diffrn_reflns_limit_k_min -14
_diffrn_reflns_limit_l_max 34
_diffrn_reflns_limit_l_min -32
_diffrn_reflns_number 31404
_diffrn_reflns_theta_full 26.37
_diffrn_reflns_theta_max 26.37
_diffrn_reflns_theta_min 0.74
_exptl_absorpt_coefficient_mu 5.233
_exptl_absorpt_correction_T_max 0.6227
_exptl_absorpt_correction_T_min 0.4209
_exptl_absorpt_correction_type multi-scan
_exptl_absorpt_process_details SADABS
_exptl_crystal_density_diffrn 1.519
_exptl_crystal_density_method 'not measured'
_exptl_crystal_F_000 1500
_exptl_crystal_size_max 0.20
_exptl_crystal_size_mid 0.10
_exptl_crystal_size_min 0.10
_refine_diff_density_max 2.073
_refine_diff_density_min -2.036
_refine_diff_density_rms 0.158
_refine_ls_extinction_method none
_refine_ls_goodness_of_fit_ref 0.980
_refine_ls_hydrogen_treatment constr
_refine_ls_matrix_type full
_refine_ls_number_parameters 559
_refine_ls_number_reflns 13422
_refine_ls_number_restraints 0
_refine_ls_restrained_S_all 0.980
_refine_ls_R_factor_all 0.0521
_refine_ls_R_factor_gt 0.0328
_refine_ls_shift/su_max 0.020
_refine_ls_shift/su_mean 0.000
_refine_ls_structure_factor_coef Fsqd
_refine_ls_weighting_details 'calc w=1/[\s^2^(Fo^2^)+(0.0001P)^2^+0.0100P] where P=(Fo^2^+2Fc^2^)/3'
_refine_ls_weighting_scheme calc
_refine_ls_wR_factor_gt 0.0655
_refine_ls_wR_factor_ref 0.0682
_reflns_number_gt 9843
_reflns_number_total 13422
_reflns_threshold_expression >2sigma(I)
_cod_data_source_file om301004q_si_002.cif
_cod_data_source_block Complex_2
_cod_original_sg_symbol_H-M P-1
_cod_database_code 4080190

loop_
_symmetry_equiv_pos_as_xyz
'x, y, z'
'-x, -y, -z'

loop_
_atom_site_label
_atom_site_type_symbol
_atom_site_fract_x
_atom_site_fract_y
_atom_site_fract_z
_atom_site_U_iso_or_equiv
_atom_site_adp_type
_atom_site_occupancy
_atom_site_symmetry_multiplicity
_atom_site_calc_flag
_atom_site_refinement_flags
U1 U 0.08700(2) 0.25381(2) 0.153889(8) 0.01022(6) Uani 1 1 d .
U2 U 0.24649(2) 0.42121(2) 0.341911(8) 0.00995(6) Uani 1 1 d .
Si5 Si -0.14678(17) 0.34392(16) 0.14430(7) 0.0156(4) Uani 1 1 d .
S1 S 0.07138(14) 0.28810(14) 0.25289(6) 0.0143(3) Uani 1 1 d .
S2 S 0.26562(14) 0.40263(15) 0.23910(6) 0.0148(3) Uani 1 1 d .
Si1 Si 0.20593(17) 0.03442(16) 0.15166(7) 0.0167(4) Uani 1 1 d .
Si11 Si 0.47537(17) 0.33129(17) 0.33407(7) 0.0150(4) Uani 1 1 d .
Si3 Si 0.36114(17) 0.56309(17) 0.12411(7) 0.0204(4) Uani 1 1 d .
Si6 Si -0.25248(16) 0.09331(16) 0.08196(7) 0.0156(4) Uani 1 1 d .
Si2 Si -0.04640(16) -0.06656(16) 0.19213(7) 0.0163(4) Uani 1 1 d .
Si7 Si -0.06644(16) 0.23359(16) 0.36756(6) 0.0139(4) Uani 1 1 d .
Si4 Si 0.18305(18) 0.34360(17) 0.04895(7) 0.0196(4) Uani 1 1 d .
Si8 Si 0.12872(16) 0.18460(17) 0.42940(7) 0.0165(4) Uani 1 1 d .
Si10 Si 0.24808(17) 0.72267(16) 0.34367(7) 0.0169(4) Uani 1 1 d .
Si12 Si 0.60182(16) 0.62193(17) 0.35264(7) 0.0193(4) Uani 1 1 d .
Si9 Si 0.29240(17) 0.63610(17) 0.44049(7) 0.0173(4) Uani 1 1 d .
N5 N 0.2693(5) 0.6091(4) 0.3778(2) 0.0164(12) Uani 1 1 d .
C12 C 0.0685(6) 0.1620(6) 0.0441(3) 0.0229(15) Uani 1 1 d .
H12A H 0.1167 0.1195 0.0594 0.034 Uiso 1 1 calc R
H12B H 0.0353 0.1266 0.0098 0.034 Uiso 1 1 calc R
H12C H -0.0064 0.1451 0.0606 0.034 Uiso 1 1 calc R
N4 N 0.1026(5) 0.2744(4) 0.38477(18) 0.0106(11) Uani 1 1 d .
N3 N -0.1192(5) 0.2195(4) 0.12231(18) 0.0115(10) Uani 1 1 d .
N1 N 0.0759(5) 0.0585(4) 0.16552(18) 0.0123(11) Uani 1 1 d .
N2 N 0.2212(5) 0.4051(4) 0.10977(18) 0.0130(11) Uani 1 1 d .
C17 C -0.2795(6) 0.1462(6) 0.0209(3) 0.0276(16) Uani 1 1 d .
H17A H -0.3121 0.2092 0.0239 0.041 Uiso 1 1 calc R
H17B H -0.3450 0.0694 -0.0016 0.041 Uiso 1 1 calc R
H17C H -0.1955 0.1877 0.0085 0.041 Uiso 1 1 calc R
C10 C 0.3276(7) 0.3598(7) 0.0212(3) 0.041(2) Uani 1 1 d .
H10A H 0.4021 0.4492 0.0300 0.062 Uiso 1 1 calc R
H10B H 0.3020 0.3420 -0.0142 0.062 Uiso 1 1 calc R
H10C H 0.3542 0.2967 0.0333 0.062 Uiso 1 1 calc R
C9 C 0.3891(9) 0.6623(7) 0.0712(3) 0.054(3) Uani 1 1 d .
H9A H 0.4068 0.6187 0.0447 0.081 Uiso 1 1 calc R
H9B H 0.4652 0.7502 0.0812 0.081 Uiso 1 1 calc R
H9C H 0.3098 0.6698 0.0599 0.081 Uiso 1 1 calc R
C29 C 0.4057(6) 0.8738(6) 0.3398(3) 0.0324(19) Uani 1 1 d .
H29A H 0.4538 0.9148 0.3726 0.049 Uiso 1 1 calc R
H29B H 0.3857 0.9355 0.3226 0.049 Uiso 1 1 calc R
H29C H 0.4605 0.8506 0.3222 0.049 Uiso 1 1 calc R
C8 C 0.5123(7) 0.5507(7) 0.1455(4) 0.051(3) Uani 1 1 d .
H8A H 0.5028 0.5091 0.1756 0.077 Uiso 1 1 calc R
H8B H 0.5898 0.6389 0.1516 0.077 Uiso 1 1 calc R
H8C H 0.5242 0.4977 0.1206 0.077 Uiso 1 1 calc R
C26 C 0.1317(6) 0.5723(6) 0.4638(3) 0.0263(16) Uani 1 1 d .
H26A H 0.0813 0.6129 0.4488 0.039 Uiso 1 1 calc R
H26B H 0.1498 0.5938 0.4991 0.039 Uiso 1 1 calc R
H26C H 0.0801 0.4768 0.4556 0.039 Uiso 1 1 calc R
C11 C 0.0900(8) 0.4099(7) 0.0110(3) 0.042(2) Uani 1 1 d .
H11A H 0.0150 0.4009 0.0259 0.063 Uiso 1 1 calc R
H11B H 0.0569 0.3609 -0.0215 0.063 Uiso 1 1 calc R
H11C H 0.1491 0.5029 0.0085 0.063 Uiso 1 1 calc R
C3 C 0.1588(7) -0.0805(6) 0.0959(3) 0.0317(18) Uani 1 1 d .
H3A H 0.1081 -0.1711 0.1033 0.048 Uiso 1 1 calc R
H3B H 0.2391 -0.0686 0.0842 0.048 Uiso 1 1 calc R
H3C H 0.1043 -0.0625 0.0708 0.048 Uiso 1 1 calc R
C23 C 0.0186(6) 0.0043(6) 0.4122(3) 0.0284(18) Uani 1 1 d .
H23A H -0.0743 -0.0168 0.4099 0.043 Uiso 1 1 calc R
H23B H 0.0392 -0.0436 0.4369 0.043 Uiso 1 1 calc R
H23C H 0.0331 -0.0214 0.3808 0.043 Uiso 1 1 calc R
C34 C 0.7615(6) 0.6173(7) 0.3699(3) 0.037(2) Uani 1 1 d .
H34A H 0.7655 0.5894 0.4024 0.056 Uiso 1 1 calc R
H34B H 0.8368 0.7051 0.3699 0.056 Uiso 1 1 calc R
H34C H 0.7651 0.5551 0.3465 0.056 Uiso 1 1 calc R
C25 C 0.3772(7) 0.5480(6) 0.4682(3) 0.0244(16) Uani 1 1 d .
H25A H 0.3147 0.4535 0.4643 0.037 Uiso 1 1 calc R
H25B H 0.4092 0.5798 0.5028 0.037 Uiso 1 1 calc R
H25C H 0.4525 0.5643 0.4521 0.037 Uiso 1 1 calc R
C21 C -0.0762(6) 0.3752(5) 0.3426(2) 0.0182(14) Uani 1 1 d .
H21A H -0.0366 0.4500 0.3680 0.027 Uiso 1 1 calc R
H21B H -0.1694 0.3504 0.3314 0.027 Uiso 1 1 calc R
H21C H -0.0279 0.3997 0.3153 0.027 Uiso 1 1 calc R
C32 C 0.5738(6) 0.2921(6) 0.3822(3) 0.0233(15) Uani 1 1 d .
H32A H 0.6687 0.3501 0.3826 0.035 Uiso 1 1 calc R
H32B H 0.5528 0.2005 0.3755 0.035 Uiso 1 1 calc R
H32C H 0.5519 0.3052 0.4138 0.035 Uiso 1 1 calc R
C20 C -0.1628(6) 0.1939(6) 0.4186(2) 0.0195(14) Uani 1 1 d .
H20A H -0.1679 0.1146 0.4312 0.029 Uiso 1 1 calc R
H20B H -0.2526 0.1787 0.4068 0.029 Uiso 1 1 calc R
H20C H -0.1185 0.2675 0.4445 0.029 Uiso 1 1 calc R
C7 C 0.3550(6) 0.6760(6) 0.1721(3) 0.0247(16) Uani 1 1 d .
H7A H 0.2895 0.7024 0.1596 0.037 Uiso 1 1 calc R
H7B H 0.4426 0.7541 0.1809 0.037 Uiso 1 1 calc R
H7C H 0.3298 0.6304 0.2008 0.037 Uiso 1 1 calc R
C5 C -0.1034(6) -0.2337(6) 0.1589(3) 0.0270(17) Uani 1 1 d .
H5A H -0.1370 -0.2355 0.1247 0.040 Uiso 1 1 calc R
H5B H -0.1742 -0.3010 0.1736 0.040 Uiso 1 1 calc R
H5C H -0.0286 -0.2513 0.1612 0.040 Uiso 1 1 calc R
C6 C -0.1969(6) -0.0469(6) 0.1912(2) 0.0186(14) Uani 1 1 d .
H6A H -0.1703 0.0468 0.1949 0.028 Uiso 1 1 calc R
H6B H -0.2420 -0.0882 0.2180 0.028 Uiso 1 1 calc R
H6C H -0.2572 -0.0888 0.1603 0.028 Uiso 1 1 calc R
C1 C 0.3469(6) 0.1995(6) 0.1433(3) 0.0226(16) Uani 1 1 d .
H1A H 0.3222 0.2289 0.1133 0.034 Uiso 1 1 calc R
H1B H 0.4264 0.1916 0.1415 0.034 Uiso 1 1 calc R
H1C H 0.3652 0.2636 0.1709 0.034 Uiso 1 1 calc R
C30 C 0.1708(7) 0.6487(6) 0.2813(3) 0.0273(16) Uani 1 1 d .
H30A H 0.2278 0.6221 0.2667 0.041 Uiso 1 1 calc R
H30B H 0.1591 0.7127 0.2626 0.041 Uiso 1 1 calc R
H30C H 0.0842 0.5714 0.2812 0.041 Uiso 1 1 calc R
C16 C -0.4121(6) 0.0359(6) 0.1055(3) 0.0239(16) Uani 1 1 d .
H16A H -0.4068 -0.0012 0.1360 0.036 Uiso 1 1 calc R
H16B H -0.4852 -0.0314 0.0816 0.036 Uiso 1 1 calc R
H16C H -0.4277 0.1104 0.1111 0.036 Uiso 1 1 calc R
C15 C -0.2432(6) 0.3955(6) 0.1007(3) 0.0256(16) Uani 1 1 d .
H15A H -0.2066 0.4109 0.0705 0.038 Uiso 1 1 calc R
H15B H -0.2376 0.4766 0.1147 0.038 Uiso 1 1 calc R
H15C H -0.3362 0.3262 0.0938 0.038 Uiso 1 1 calc R
C22 C 0.3014(6) 0.2087(6) 0.4384(3) 0.0215(15) Uani 1 1 d .
H22A H 0.3088 0.1546 0.4127 0.032 Uiso 1 1 calc R
H22B H 0.3212 0.1827 0.4701 0.032 Uiso 1 1 calc R
H22C H 0.3645 0.3014 0.4373 0.032 Uiso 1 1 calc R
C35 C 0.6148(6) 0.7494(6) 0.3984(3) 0.0252(16) Uani 1 1 d .
H35A H 0.5280 0.7445 0.3969 0.038 Uiso 1 1 calc R
H35B H 0.6794 0.8366 0.3914 0.038 Uiso 1 1 calc R
H35C H 0.6440 0.7344 0.4309 0.038 Uiso 1 1 calc R
C27 C 0.3969(7) 0.8136(6) 0.4670(3) 0.0292(17) Uani 1 1 d .
H27A H 0.4858 0.8487 0.4586 0.044 Uiso 1 1 calc R
H27B H 0.4037 0.8199 0.5023 0.044 Uiso 1 1 calc R
H27C H 0.3556 0.8643 0.4537 0.044 Uiso 1 1 calc R
C4 C 0.0114(6) -0.0757(6) 0.2562(3) 0.0234(15) Uani 1 1 d .
H4A H 0.0878 -0.0907 0.2580 0.035 Uiso 1 1 calc R
H4B H -0.0605 -0.1483 0.2686 0.035 Uiso 1 1 calc R
H4C H 0.0373 0.0070 0.2757 0.035 Uiso 1 1 calc R
C36 C 0.6001(7) 0.6815(6) 0.2930(3) 0.0357(19) Uani 1 1 d .
H36A H 0.5980 0.6180 0.2684 0.054 Uiso 1 1 calc R
H36B H 0.6801 0.7664 0.2938 0.054 Uiso 1 1 calc R
H36C H 0.5213 0.6919 0.2848 0.054 Uiso 1 1 calc R
C19 C -0.1615(6) 0.0876(5) 0.3212(2) 0.0162(13) Uani 1 1 d .
H19A H -0.1125 0.0984 0.2943 0.024 Uiso 1 1 calc R
H19B H -0.2484 0.0790 0.3090 0.024 Uiso 1 1 calc R
H19C H -0.1735 0.0085 0.3360 0.024 Uiso 1 1 calc R
C33 C 0.5495(6) 0.3410(6) 0.2779(2) 0.0216(15) Uani 1 1 d .
H33A H 0.5079 0.3722 0.2527 0.032 Uiso 1 1 calc R
H33B H 0.5343 0.2538 0.2664 0.032 Uiso 1 1 calc R
H33C H 0.6451 0.4022 0.2853 0.032 Uiso 1 1 calc R
C2 C 0.2766(6) -0.0297(6) 0.2005(3) 0.0236(15) Uani 1 1 d .
H2A H 0.3039 0.0281 0.2309 0.035 Uiso 1 1 calc R
H2B H 0.3538 -0.0325 0.1914 0.035 Uiso 1 1 calc R
H2C H 0.2093 -0.1184 0.2048 0.035 Uiso 1 1 calc R
C14 C -0.2315(6) 0.3054(6) 0.1985(2) 0.0237(15) Uani 1 1 d .
H14A H -0.3176 0.2253 0.1900 0.036 Uiso 1 1 calc R
H14B H -0.2450 0.3786 0.2090 0.036 Uiso 1 1 calc R
H14C H -0.1763 0.2921 0.2250 0.036 Uiso 1 1 calc R
C18 C -0.2293(6) -0.0533(6) 0.0696(3) 0.0212(15) Uani 1 1 d .
H18A H -0.1523 -0.0439 0.0919 0.032 Uiso 1 1 calc R
H18B H -0.2148 -0.0591 0.0361 0.032 Uiso 1 1 calc R
H18C H -0.3088 -0.1333 0.0742 0.032 Uiso 1 1 calc R
N6 N 0.4592(5) 0.4674(4) 0.3515(2) 0.0148(11) Uani 1 1 d .
C31 C 0.3026(6) 0.1861(6) 0.3180(3) 0.0192(15) Uani 1 1 d .
H31A H 0.2491 0.1878 0.3420 0.029 Uiso 1 1 calc R
H31B H 0.3075 0.1045 0.3180 0.029 Uiso 1 1 calc R
H31C H 0.2616 0.1907 0.2857 0.029 Uiso 1 1 calc R
C24 C 0.1036(7) 0.2292(7) 0.4897(3) 0.0284(17) Uani 1 1 d .
H24A H 0.1378 0.3243 0.4948 0.043 Uiso 1 1 calc R
H24B H 0.1510 0.2036 0.5149 0.043 Uiso 1 1 calc R
H24C H 0.0087 0.1833 0.4913 0.043 Uiso 1 1 calc R
C28 C 0.1368(7) 0.7762(6) 0.3675(3) 0.0274(17) Uani 1 1 d .
H28A H 0.0484 0.7001 0.3658 0.041 Uiso 1 1 calc R
H28B H 0.1302 0.8415 0.3480 0.041 Uiso 1 1 calc R
H28C H 0.1733 0.8150 0.4014 0.041 Uiso 1 1 calc R
C13 C 0.0193(6) 0.4946(6) 0.1618(3) 0.0218(15) Uani 1 1 d .
H13A H 0.0787 0.4735 0.1832 0.033 Uiso 1 1 calc R
H13B H 0.0091 0.5633 0.1788 0.033 Uiso 1 1 calc R
H13C H 0.0570 0.5258 0.1325 0.033 Uiso 1 1 calc R

loop_
_atom_site_aniso_label
_atom_site_aniso_U_11
_atom_site_aniso_U_22
_atom_site_aniso_U_33
_atom_site_aniso_U_23
_atom_site_aniso_U_13
_atom_site_aniso_U_12
U1 0.01020(11) 0.00849(13) 0.01158(14) 0.00180(9) 0.00229(9) 0.00409(10)
U2 0.00822(11) 0.00922(13) 0.01161(13) 0.00064(9) 0.00202(9) 0.00358(10)
Si5 0.0163(8) 0.0161(9) 0.0170(10) 0.0002(7) 0.0025(7) 0.0102(8)
S1 0.0107(7) 0.0140(8) 0.0152(9) 0.0008(6) 0.0035(6) 0.0033(7)
S2 0.0106(7) 0.0147(8) 0.0163(9) 0.0023(6) 0.0038(6) 0.0035(7)
Si1 0.0195(9) 0.0165(10) 0.0182(11) 0.0011(7) 0.0030(7) 0.0123(8)
Si11 0.0123(8) 0.0148(9) 0.0184(11) -0.0011(7) 0.0019(7) 0.0074(8)
Si3 0.0170(9) 0.0124(9) 0.0284(12) 0.0027(8) 0.0097(8) 0.0029(8)
Si6 0.0135(8) 0.0160(9) 0.0151(10) -0.0011(7) -0.0007(7) 0.0065(8)
Si2 0.0154(8) 0.0114(9) 0.0199(11) 0.0026(7) 0.0003(7) 0.0054(7)
Si7 0.0113(8) 0.0146(9) 0.0164(10) 0.0031(7) 0.0038(7) 0.0062(7)
Si4 0.0244(9) 0.0164(10) 0.0170(11) 0.0046(7) 0.0086(8) 0.0077(8)
Si8 0.0149(8) 0.0194(10) 0.0177(11) 0.0079(7) 0.0048(7) 0.0095(8)
Si10 0.0168(9) 0.0126(9) 0.0231(11) 0.0024(7) 0.0052(7) 0.0082(8)
Si12 0.0096(8) 0.0161(10) 0.0269(12) -0.0038(7) 0.0025(7) 0.0026(8)
Si9 0.0166(9) 0.0176(10) 0.0177(11) -0.0020(7) 0.0006(7) 0.0090(8)
N5 0.010(2) 0.011(3) 0.027(3) -0.001(2) 0.006(2) 0.004(2)
C12 0.024(3) 0.019(4) 0.027(4) -0.001(3) 0.006(3) 0.011(3)
N4 0.012(2) 0.013(3) 0.008(3) 0.001(2) 0.002(2) 0.007(2)
N3 0.016(2) 0.014(3) 0.010(3) 0.003(2) 0.005(2) 0.010(2)
N1 0.016(2) 0.009(3) 0.012(3) 0.002(2) -0.001(2) 0.007(2)
N2 0.016(3) 0.011(3) 0.012(3) 0.002(2) 0.005(2) 0.006(2)
C17 0.024(4) 0.030(4) 0.024(4) -0.002(3) -0.006(3) 0.011(3)
C10 0.045(5) 0.021(4) 0.043(6) -0.005(3) 0.028(4) 0.000(4)
C9 0.081(7) 0.021(5) 0.046(6) 0.006(4) 0.037(5) 0.006(5)
C29 0.018(3) 0.016(4) 0.058(6) 0.010(3) 0.008(3) 0.003(3)
C8 0.019(4) 0.028(5) 0.100(9) -0.003(4) 0.011(4) 0.007(4)
C26 0.026(4) 0.027(4) 0.027(4) 0.000(3) 0.011(3) 0.013(3)
C11 0.063(5) 0.026(4) 0.031(5) 0.008(3) -0.005(4) 0.020(4)
C3 0.039(4) 0.026(4) 0.035(5) -0.001(3) 0.005(4) 0.021(4)
C23 0.023(4) 0.017(4) 0.054(6) 0.019(3) 0.014(3) 0.013(3)
C34 0.011(3) 0.028(4) 0.064(6) -0.019(4) 0.003(3) 0.004(3)
C25 0.025(4) 0.019(4) 0.025(4) 0.005(3) 0.003(3) 0.008(3)
C21 0.018(3) 0.019(3) 0.022(4) 0.002(3) 0.004(3) 0.012(3)
C32 0.021(3) 0.022(4) 0.029(4) 0.002(3) 0.002(3) 0.013(3)
C20 0.011(3) 0.018(4) 0.029(4) 0.003(3) 0.004(3) 0.006(3)
C7 0.024(4) 0.012(3) 0.031(5) 0.001(3) 0.008(3) 0.002(3)
C5 0.021(3) 0.014(4) 0.048(5) 0.004(3) 0.006(3) 0.010(3)
C6 0.018(3) 0.014(3) 0.020(4) 0.003(3) 0.003(3) 0.004(3)
C1 0.017(3) 0.020(4) 0.037(5) 0.005(3) 0.013(3) 0.012(3)
C30 0.036(4) 0.014(4) 0.029(5) 0.004(3) 0.007(3) 0.009(3)
C16 0.017(3) 0.021(4) 0.031(5) 0.002(3) -0.002(3) 0.009(3)
C15 0.024(4) 0.023(4) 0.036(5) 0.003(3) 0.000(3) 0.018(3)
C22 0.018(3) 0.024(4) 0.024(4) 0.005(3) 0.005(3) 0.011(3)
C35 0.015(3) 0.024(4) 0.034(5) -0.008(3) 0.002(3) 0.009(3)
C27 0.026(4) 0.018(4) 0.036(5) -0.004(3) 0.001(3) 0.006(3)
C4 0.019(3) 0.022(4) 0.030(5) 0.013(3) 0.009(3) 0.009(3)
C36 0.031(4) 0.020(4) 0.038(5) 0.001(3) 0.010(4) -0.003(3)
C19 0.012(3) 0.016(3) 0.018(4) 0.002(3) 0.005(3) 0.005(3)
C33 0.015(3) 0.021(4) 0.027(4) -0.002(3) 0.004(3) 0.007(3)
C2 0.027(4) 0.026(4) 0.027(4) 0.003(3) 0.006(3) 0.020(3)
C14 0.022(3) 0.028(4) 0.022(4) -0.004(3) 0.005(3) 0.012(3)
C18 0.015(3) 0.018(4) 0.028(4) -0.003(3) 0.003(3) 0.006(3)
N6 0.009(2) 0.008(3) 0.028(3) -0.002(2) 0.004(2) 0.004(2)
C31 0.014(3) 0.016(3) 0.031(4) 0.006(3) 0.005(3) 0.009(3)
C24 0.030(4) 0.043(5) 0.022(4) 0.012(3) 0.009(3) 0.023(4)
C28 0.028(4) 0.025(4) 0.038(5) 0.006(3) 0.007(3) 0.019(3)
C13 0.024(3) 0.019(4) 0.027(4) -0.001(3) 0.001(3) 0.015(3)

loop_
_atom_type_symbol
_atom_type_description
_atom_type_scat_dispersion_real
_atom_type_scat_dispersion_imag
_atom_type_scat_source
C C 0.0033 0.0016 'International Tables Vol C Tables 4.2.6.8 and 6.1.1.4'
H H 0.0000 0.0000 'International Tables Vol C Tables 4.2.6.8 and 6.1.1.4'
N N 0.0061 0.0033 'International Tables Vol C Tables 4.2.6.8 and 6.1.1.4'
Si Si 0.0817 0.0704 'International Tables Vol C Tables 4.2.6.8 and 6.1.1.4'
S S 0.1246 0.1234 'International Tables Vol C Tables 4.2.6.8 and 6.1.1.4'
U U -9.6767 9.6646 'International Tables Vol C Tables 4.2.6.8 and 6.1.1.4'

loop_
_geom_angle_atom_site_label_1
_geom_angle_atom_site_label_2
_geom_angle_atom_site_label_3
_geom_angle
N1 U1 N2 126.40(17)
N1 U1 N3 109.07(16)
N2 U1 N3 103.61(17)
N1 U1 S2 98.56(13)
N2 U1 S2 89.18(13)
N3 U1 S2 132.12(12)
N1 U1 S1 88.87(13)
N2 U1 S1 127.68(13)
N3 U1 S1 97.44(12)
S2 U1 S1 43.78(4)
N6 U2 N5 100.58(17)
N6 U2 N4 121.24(17)
N5 U2 N4 99.88(17)
N6 U2 S1 120.45(14)
N5 U2 S1 122.98(14)
N4 U2 S1 91.25(13)
N6 U2 S2 82.50(14)
N5 U2 S2 119.02(14)
N4 U2 S2 130.43(13)
S1 U2 S2 42.76(4)
N3 Si5 C15 116.6(3)
N3 Si5 C14 113.3(3)
C15 Si5 C14 106.1(3)
N3 Si5 C13 107.1(3)
C15 Si5 C13 104.5(3)
C14 Si5 C13 108.8(3)
S2 S1 U1 67.97(6)
S2 S1 U2 70.49(6)
U1 S1 U2 138.30(5)
S1 S2 U1 68.26(6)
S1 S2 U2 66.75(6)
U1 S2 U2 134.87(5)
N1 Si1 C3 113.4(3)
N1 Si1 C2 114.4(3)
C3 Si1 C2 106.0(3)
N1 Si1 C1 107.9(2)
C3 Si1 C1 109.0(3)
C2 Si1 C1 105.7(3)
N6 Si11 C32 113.6(3)
N6 Si11 C33 115.3(3)
C32 Si11 C33 106.7(3)
N6 Si11 C31 107.3(3)
C32 Si11 C31 109.0(3)
C33 Si11 C31 104.4(3)
N2 Si3 C8 110.5(3)
N2 Si3 C7 116.7(3)
C8 Si3 C7 105.8(4)
N2 Si3 C9 112.5(3)
C8 Si3 C9 109.1(4)
C7 Si3 C9 101.6(3)
N3 Si6 C16 111.2(3)
N3 Si6 C17 112.9(3)
C16 Si6 C17 105.8(3)
N3 Si6 C18 113.0(3)
C16 Si6 C18 108.0(3)
C17 Si6 C18 105.4(3)
N1 Si2 C4 113.5(3)
N1 Si2 C6 112.1(2)
C4 Si2 C6 106.9(3)
N1 Si2 C5 111.2(3)
C4 Si2 C5 105.7(3)
C6 Si2 C5 107.0(3)
N4 Si7 C19 113.1(3)
N4 Si7 C21 109.9(2)
C19 Si7 C21 108.3(3)
N4 Si7 C20 114.3(3)
C19 Si7 C20 104.9(3)
C21 Si7 C20 106.0(3)
N2 Si4 C11 112.6(3)
N2 Si4 C12 107.7(3)
C11 Si4 C12 105.6(3)
N2 Si4 C10 115.1(3)
C11 Si4 C10 110.4(4)
C12 Si4 C10 104.6(3)
N4 Si8 C24 113.3(3)
N4 Si8 C23 111.3(3)
C24 Si8 C23 108.5(3)
N4 Si8 C22 112.5(3)
C24 Si8 C22 105.7(3)
C23 Si8 C22 105.0(3)
N5 Si10 C30 110.1(3)
N5 Si10 C29 114.1(3)
C30 Si10 C29 106.2(3)
N5 Si10 C28 112.4(3)
C30 Si10 C28 106.4(3)
C29 Si10 C28 107.2(3)
N6 Si12 C36 110.0(3)
N6 Si12 C35 113.1(3)
C36 Si12 C35 107.9(3)
N6 Si12 C34 113.0(3)
C36 Si12 C34 108.6(4)
C35 Si12 C34 103.9(3)
N5 Si9 C25 109.7(3)
N5 Si9 C26 112.4(3)
C25 Si9 C26 106.5(3)
N5 Si9 C27 114.9(3)
C25 Si9 C27 106.3(3)
C26 Si9 C27 106.5(3)
Si9 N5 Si10 118.4(3)
Si9 N5 U2 119.9(3)
Si10 N5 U2 121.4(3)
Si4 C12 H12A 109.5
Si4 C12 H12B 109.5
H12A C12 H12B 109.5
Si4 C12 H12C 109.5
H12A C12 H12C 109.5
H12B C12 H12C 109.5
Si8 N4 Si7 114.1(3)
Si8 N4 U2 130.2(3)
Si7 N4 U2 115.6(2)
Si5 N3 Si6 115.5(3)
Si5 N3 U1 111.7(2)
Si6 N3 U1 132.9(2)
Si1 N1 Si2 117.2(3)
Si1 N1 U1 117.8(2)
Si2 N1 U1 124.8(2)
Si4 N2 Si3 114.3(3)
Si4 N2 U1 111.0(2)
Si3 N2 U1 134.4(3)
Si6 C17 H17A 109.5
Si6 C17 H17B 109.5
H17A C17 H17B 109.5
Si6 C17 H17C 109.5
H17A C17 H17C 109.5
H17B C17 H17C 109.5
Si4 C10 H10A 109.5
Si4 C10 H10B 109.5
H10A C10 H10B 109.5
Si4 C10 H10C 109.5
H10A C10 H10C 109.5
H10B C10 H10C 109.5
Si3 C9 H9A 109.5
Si3 C9 H9B 109.5
H9A C9 H9B 109.5
Si3 C9 H9C 109.5
H9A C9 H9C 109.5
H9B C9 H9C 109.5
Si10 C29 H29A 109.5
Si10 C29 H29B 109.5
H29A C29 H29B 109.5
Si10 C29 H29C 109.5
H29A C29 H29C 109.5
H29B C29 H29C 109.5
Si3 C8 H8A 109.5
Si3 C8 H8B 109.5
H8A C8 H8B 109.5
Si3 C8 H8C 109.5
H8A C8 H8C 109.5
H8B C8 H8C 109.5
Si9 C26 H26A 109.5
Si9 C26 H26B 109.5
H26A C26 H26B 109.5
Si9 C26 H26C 109.5
H26A C26 H26C 109.5
H26B C26 H26C 109.5
Si4 C11 H11A 109.5
Si4 C11 H11B 109.5
H11A C11 H11B 109.5
Si4 C11 H11C 109.5
H11A C11 H11C 109.5
H11B C11 H11C 109.5
Si1 C3 H3A 109.5
Si1 C3 H3B 109.5
H3A C3 H3B 109.5
Si1 C3 H3C 109.5
H3A C3 H3C 109.5
H3B C3 H3C 109.5
Si8 C23 H23A 109.5
Si8 C23 H23B 109.5
H23A C23 H23B 109.5
Si8 C23 H23C 109.5
H23A C23 H23C 109.5
H23B C23 H23C 109.5
Si12 C34 H34A 109.5
Si12 C34 H34B 109.5
H34A C34 H34B 109.5
Si12 C34 H34C 109.5
H34A C34 H34C 109.5
H34B C34 H34C 109.5
Si9 C25 H25A 109.5
Si9 C25 H25B 109.5
H25A C25 H25B 109.5
Si9 C25 H25C 109.5
H25A C25 H25C 109.5
H25B C25 H25C 109.5
Si7 C21 H21A 109.5
Si7 C21 H21B 109.5
H21A C21 H21B 109.5
Si7 C21 H21C 109.5
H21A C21 H21C 109.5
H21B C21 H21C 109.5
Si11 C32 H32A 109.5
Si11 C32 H32B 109.5
H32A C32 H32B 109.5
Si11 C32 H32C 109.5
H32A C32 H32C 109.5
H32B C32 H32C 109.5
Si7 C20 H20A 109.5
Si7 C20 H20B 109.5
H20A C20 H20B 109.5
Si7 C20 H20C 109.5
H20A C20 H20C 109.5
H20B C20 H20C 109.5
Si3 C7 H7A 109.5
Si3 C7 H7B 109.5
H7A C7 H7B 109.5
Si3 C7 H7C 109.5
H7A C7 H7C 109.5
H7B C7 H7C 109.5
Si2 C5 H5A 109.5
Si2 C5 H5B 109.5
H5A C5 H5B 109.5
Si2 C5 H5C 109.5
H5A C5 H5C 109.5
H5B C5 H5C 109.5
Si2 C6 H6A 109.5
Si2 C6 H6B 109.5
H6A C6 H6B 109.5
Si2 C6 H6C 109.5
H6A C6 H6C 109.5
H6B C6 H6C 109.5
Si1 C1 H1A 109.5
Si1 C1 H1B 109.5
H1A C1 H1B 109.5
Si1 C1 H1C 109.5
H1A C1 H1C 109.5
H1B C1 H1C 109.5
Si10 C30 H30A 109.5
Si10 C30 H30B 109.5
H30A C30 H30B 109.5
Si10 C30 H30C 109.5
H30A C30 H30C 109.5
H30B C30 H30C 109.5
Si6 C16 H16A 109.5
Si6 C16 H16B 109.5
H16A C16 H16B 109.5
Si6 C16 H16C 109.5
H16A C16 H16C 109.5
H16B C16 H16C 109.5
Si5 C15 H15A 109.5
Si5 C15 H15B 109.5
H15A C15 H15B 109.5
Si5 C15 H15C 109.5
H15A C15 H15C 109.5
H15B C15 H15C 109.5
Si8 C22 H22A 109.5
Si8 C22 H22B 109.5
H22A C22 H22B 109.5
Si8 C22 H22C 109.5
H22A C22 H22C 109.5
H22B C22 H22C 109.5
Si12 C35 H35A 109.5
Si12 C35 H35B 109.5
H35A C35 H35B 109.5
Si12 C35 H35C 109.5
H35A C35 H35C 109.5
H35B C35 H35C 109.5
Si9 C27 H27A 109.5
Si9 C27 H27B 109.5
H27A C27 H27B 109.5
Si9 C27 H27C 109.5
H27A C27 H27C 109.5
H27B C27 H27C 109.5
Si2 C4 H4A 109.5
Si2 C4 H4B 109.5
H4A C4 H4B 109.5
Si2 C4 H4C 109.5
H4A C4 H4C 109.5
H4B C4 H4C 109.5
Si12 C36 H36A 109.5
Si12 C36 H36B 109.5
H36A C36 H36B 109.5
Si12 C36 H36C 109.5
H36A C36 H36C 109.5
H36B C36 H36C 109.5
Si7 C19 H19A 109.5
Si7 C19 H19B 109.5
H19A C19 H19B 109.5
Si7 C19 H19C 109.5
H19A C19 H19C 109.5
H19B C19 H19C 109.5
Si11 C33 H33A 109.5
Si11 C33 H33B 109.5
H33A C33 H33B 109.5
Si11 C33 H33C 109.5
H33A C33 H33C 109.5
H33B C33 H33C 109.5
Si1 C2 H2A 109.5
Si1 C2 H2B 109.5
H2A C2 H2B 109.5
Si1 C2 H2C 109.5
H2A C2 H2C 109.5
H2B C2 H2C 109.5
Si5 C14 H14A 109.5
Si5 C14 H14B 109.5
H14A C14 H14B 109.5
Si5 C14 H14C 109.5
H14A C14 H14C 109.5
H14B C14 H14C 109.5
Si6 C18 H18A 109.5
Si6 C18 H18B 109.5
H18A C18 H18B 109.5
Si6 C18 H18C 109.5
H18A C18 H18C 109.5
H18B C18 H18C 109.5
Si11 N6 Si12 115.4(3)
Si11 N6 U2 112.3(2)
Si12 N6 U2 128.0(2)
Si11 C31 H31A 109.5
Si11 C31 H31B 109.5
H31A C31 H31B 109.5
Si11 C31 H31C 109.5
H31A C31 H31C 109.5
H31B C31 H31C 109.5
Si8 C24 H24A 109.5
Si8 C24 H24B 109.5
H24A C24 H24B 109.5
Si8 C24 H24C 109.5
H24A C24 H24C 109.5
H24B C24 H24C 109.5
Si10 C28 H28A 109.5
Si10 C28 H28B 109.5
H28A C28 H28B 109.5
Si10 C28 H28C 109.5
H28A C28 H28C 109.5
H28B C28 H28C 109.5
Si5 C13 H13A 109.5
Si5 C13 H13B 109.5
H13A C13 H13B 109.5
Si5 C13 H13C 109.5
H13A C13 H13C 109.5
H13B C13 H13C 109.5

loop_
_geom_bond_atom_site_label_1
_geom_bond_atom_site_label_2
_geom_bond_distance
U1 N1 2.257(4)
U1 N2 2.263(5)
U1 N3 2.279(5)
U1 S2 2.8205(14)
U1 S1 2.7062(16)
U2 N6 2.243(5)
U2 N5 2.257(5)
U2 N4 2.264(5)
U2 S1 2.9228(15)
U2 S2 2.7366(16)
Si5 N3 1.737(5)
Si5 C15 1.856(6)
Si5 C14 1.872(7)
Si5 C13 1.873(6)
S1 S2 2.1051(19)
Si1 N1 1.753(5)
Si1 C3 1.856(7)
Si1 C2 1.861(6)
Si1 C1 1.890(6)
Si11 N6 1.745(5)
Si11 C32 1.863(7)
Si11 C33 1.872(7)
Si11 C31 1.889(6)
Si3 N2 1.765(5)
Si3 C8 1.856(8)
Si3 C7 1.878(7)
Si3 C9 1.880(8)
Si6 N3 1.756(5)
Si6 C16 1.871(6)
Si6 C17 1.876(7)
Si6 C18 1.881(6)
Si2 N1 1.757(5)
Si2 C4 1.854(7)
Si2 C6 1.869(6)
Si2 C5 1.890(7)
Si7 N4 1.780(5)
Si7 C19 1.861(6)
Si7 C21 1.863(6)
Si7 C20 1.868(6)
Si4 N2 1.736(5)
Si4 C11 1.859(7)
Si4 C12 1.875(6)
Si4 C10 1.877(7)
Si8 N4 1.746(5)
Si8 C24 1.846(7)
Si8 C23 1.867(6)
Si8 C22 1.871(6)
Si10 N5 1.753(5)
Si10 C30 1.825(7)
Si10 C29 1.861(6)
Si10 C28 1.866(7)
Si12 N6 1.769(5)
Si12 C36 1.833(8)
Si12 C35 1.861(7)
Si12 C34 1.883(7)
Si9 N5 1.731(6)
Si9 C25 1.859(6)
Si9 C26 1.872(6)
Si9 C27 1.886(6)
C12 H12A 0.9800
C12 H12B 0.9800
C12 H12C 0.9800
C17 H17A 0.9800
C17 H17B 0.9800
C17 H17C 0.9800
C10 H10A 0.9800
C10 H10B 0.9800
C10 H10C 0.9800
C9 H9A 0.9800
C9 H9B 0.9800
C9 H9C 0.9800
C29 H29A 0.9800
C29 H29B 0.9800
C29 H29C 0.9800
C8 H8A 0.9800
C8 H8B 0.9800
C8 H8C 0.9800
C26 H26A 0.9800
C26 H26B 0.9800
C26 H26C 0.9800
C11 H11A 0.9800
C11 H11B 0.9800
C11 H11C 0.9800
C3 H3A 0.9800
C3 H3B 0.9800
C3 H3C 0.9800
C23 H23A 0.9800
C23 H23B 0.9800
C23 H23C 0.9800
C34 H34A 0.9800
C34 H34B 0.9800
C34 H34C 0.9800
C25 H25A 0.9800
C25 H25B 0.9800
C25 H25C 0.9800
C21 H21A 0.9800
C21 H21B 0.9800
C21 H21C 0.9800
C32 H32A 0.9800
C32 H32B 0.9800
C32 H32C 0.9800
C20 H20A 0.9800
C20 H20B 0.9800
C20 H20C 0.9800
C7 H7A 0.9800
C7 H7B 0.9800
C7 H7C 0.9800
C5 H5A 0.9800
C5 H5B 0.9800
C5 H5C 0.9800
C6 H6A 0.9800
C6 H6B 0.9800
C6 H6C 0.9800
C1 H1A 0.9800
C1 H1B 0.9800
C1 H1C 0.9800
C30 H30A 0.9800
C30 H30B 0.9800
C30 H30C 0.9800
C16 H16A 0.9800
C16 H16B 0.9800
C16 H16C 0.9800
C15 H15A 0.9800
C15 H15B 0.9800
C15 H15C 0.9800
C22 H22A 0.9800
C22 H22B 0.9800
C22 H22C 0.9800
C35 H35A 0.9800
C35 H35B 0.9800
C35 H35C 0.9800
C27 H27A 0.9800
C27 H27B 0.9800
C27 H27C 0.9800
C4 H4A 0.9800
C4 H4B 0.9800
C4 H4C 0.9800
C36 H36A 0.9800
C36 H36B 0.9800
C36 H36C 0.9800
C19 H19A 0.9800
C19 H19B 0.9800
C19 H19C 0.9800
C33 H33A 0.9800
C33 H33B 0.9800
C33 H33C 0.9800
C2 H2A 0.9800
C2 H2B 0.9800
C2 H2C 0.9800
C14 H14A 0.9800
C14 H14B 0.9800
C14 H14C 0.9800
C18 H18A 0.9800
C18 H18B 0.9800
C18 H18C 0.9800
C31 H31A 0.9800
C31 H31B 0.9800
C31 H31C 0.9800
C24 H24A 0.9800
C24 H24B 0.9800
C24 H24C 0.9800
C28 H28A 0.9800
C28 H28B 0.9800
C28 H28C 0.9800
C13 H13A 0.9800
C13 H13B 0.9800
C13 H13C 0.9800
